data_7239299
loop_
_publ_author_name
'Li, Ende'
'Cheng, Xingcan'
'Wang, Chengyu'
'Sun, Xia'
'Li, Yanzhong'

_publ_section_title
;
 Copper-catalyzed synthesis of 1,2,4-trisubstituted pyrroles via cascade
 reactions of aryloxy-enynes with amines
;
_journal_issue 45
_journal_name_full 'RSC Advances'
_journal_page_first 22872
_journal_paper_doi 10.1039/c3ra44595j
_journal_volume 3
_journal_year 2013
_chemical_formula_sum 'C32 H38 N2 O4'
_chemical_formula_weight 514.64
_space_group_IT_number 15
_space_group_name_Hall '-C 2yc'
_space_group_name_H-M_alt 'C 1 2/c 1'
_symmetry_cell_setting monoclinic
_symmetry_space_group_name_H-M 'C 1 2/c 1'
_atom_sites_solution_hydrogens geom
_atom_sites_solution_primary direct
_atom_sites_solution_secondary difmap
_audit_creation_method SHELXL-97
_cell_angle_alpha 90.00
_cell_angle_beta 96.184(2)
_cell_angle_gamma 90.00
_cell_formula_units_Z 4
_cell_length_a 8.4087(9)
_cell_length_b 17.6504(18)
_cell_length_c 19.4816(19)
_cell_measurement_reflns_used 2611
_cell_measurement_temperature 293(2)
_cell_measurement_theta_max 51.776
_cell_measurement_theta_min 5.072
_cell_volume 2874.6(5)
_computing_cell_refinement 'Bruker SMART'
_computing_data_collection 'Bruker SMART'
_computing_data_reduction 'Bruker SHELXTL'
_computing_molecular_graphics 'Bruker SHELXTL'
_computing_publication_material 'Bruker SHELXTL'
_computing_structure_refinement 'SHELXL-97 (Sheldrick, 1997)'
_computing_structure_solution 'SHELXS-97 (Sheldrick, 1990)'
_diffrn_ambient_temperature 293(2)
_diffrn_measured_fraction_theta_full 1.000
_diffrn_measured_fraction_theta_max 1.000
_diffrn_measurement_device_type 'CCD area detector'
_diffrn_measurement_method 'phi and omega scans'
_diffrn_radiation_monochromator graphite
_diffrn_radiation_source 'fine-focus sealed tube'
_diffrn_radiation_type MoK\a
_diffrn_radiation_wavelength 0.71073
_diffrn_reflns_av_R_equivalents 0.0229
_diffrn_reflns_av_sigmaI/netI 0.0273
_diffrn_reflns_limit_h_max 10
_diffrn_reflns_limit_h_min -10
_diffrn_reflns_limit_k_max 15
_diffrn_reflns_limit_k_min -21
_diffrn_reflns_limit_l_max 21
_diffrn_reflns_limit_l_min -24
_diffrn_reflns_number 8562
_diffrn_reflns_theta_full 26.00
_diffrn_reflns_theta_max 26.00
_diffrn_reflns_theta_min 2.10
_exptl_absorpt_coefficient_mu 0.078
_exptl_absorpt_correction_T_max 1.00000
_exptl_absorpt_correction_T_min 0.81021
_exptl_absorpt_correction_type empirical
_exptl_absorpt_process_details sadabs
_exptl_crystal_colour colorless
_exptl_crystal_density_diffrn 1.189
_exptl_crystal_density_method 'not measured'
_exptl_crystal_description prismatic
_exptl_crystal_F_000 1104
_exptl_crystal_size_max 0.287
_exptl_crystal_size_mid 0.211
_exptl_crystal_size_min 0.156
_refine_diff_density_max 0.163
_refine_diff_density_min -0.182
_refine_diff_density_rms 0.034
_refine_ls_extinction_method none
_refine_ls_goodness_of_fit_ref 1.048
_refine_ls_hydrogen_treatment constr
_refine_ls_matrix_type full
_refine_ls_number_parameters 176
_refine_ls_number_reflns 2818
_refine_ls_number_restraints 0
_refine_ls_restrained_S_all 1.048
_refine_ls_R_factor_all 0.0585
_refine_ls_R_factor_gt 0.0460
_refine_ls_shift/su_max 0.000
_refine_ls_shift/su_mean 0.000
_refine_ls_structure_factor_coef Fsqd
_refine_ls_weighting_details 'calc w=1/[\s^2^(Fo^2^)+(0.0625P)^2^+1.2405P] where P=(Fo^2^+2Fc^2^)/3'
_refine_ls_weighting_scheme calc
_refine_ls_wR_factor_gt 0.1217
_refine_ls_wR_factor_ref 0.1312
_reflns_number_gt 2212
_reflns_number_total 2818
_reflns_threshold_expression >2sigma(I)
_cod_data_source_file c3ra44595j.txt
_cod_data_source_block cd212389
_cod_depositor_comments
;
The following automatic conversions were performed:

data item '_symmetry_cell_setting' value 'Monoclinic' was changed to
'monoclinic' in accordance with the
/home/saulius/struct/COD-crude-data/automatic-downloads/DataCite-retrospective/RSC/depositions/lib/dictionaries/cif_core.dic
dictionary named 'cif_core.dic' version 2.4.2 last updated on
2011-04-26.

Automatic conversion script
Id: cif_fix_values 6909 2019-04-08 15:41:33Z antanas 
;
_cod_original_sg_symbol_H-M C2/c
_cod_database_code 7239299

loop_
_symmetry_equiv_pos_as_xyz
'x, y, z'
'-x, y, -z+1/2'
'x+1/2, y+1/2, z'
'-x+1/2, y+1/2, -z+1/2'
'-x, -y, -z'
'x, -y, z-1/2'
'-x+1/2, -y+1/2, -z'
'x+1/2, -y+1/2, z-1/2'

loop_
_atom_site_label
_atom_site_type_symbol
_atom_site_fract_x
_atom_site_fract_y
_atom_site_fract_z
_atom_site_U_iso_or_equiv
_atom_site_adp_type
_atom_site_occupancy
_atom_site_symmetry_multiplicity
_atom_site_calc_flag
_atom_site_refinement_flags
N1 N 0.67507(16) 0.11845(7) 0.41246(6) 0.0460(3) Uani 1 1 d .
O1 O 0.30007(17) 0.21978(9) 0.28447(6) 0.0738(4) Uani 1 1 d .
O2 O 0.22902(14) 0.26360(8) 0.38322(6) 0.0597(4) Uani 1 1 d .
C1 C 0.5712(2) 0.14822(9) 0.36118(8) 0.0470(4) Uani 1 1 d .
H1 H 0.5841 0.1465 0.3144 0.056 Uiso 1 1 calc R
C2 C 0.44558(18) 0.18086(9) 0.38853(7) 0.0422(4) Uani 1 1 d .
C3 C 0.47356(18) 0.17091(9) 0.46085(7) 0.0438(4) Uani 1 1 d .
H3 H 0.4079 0.1878 0.4932 0.053 Uiso 1 1 calc R
C4 C 0.61337(19) 0.13224(8) 0.47495(7) 0.0420(4) Uani 1 1 d .
C5 C 0.68757(18) 0.11088(9) 0.54529(7) 0.0410(4) Uani 1 1 d .
C6 C 0.7747(2) 0.16389(9) 0.58591(8) 0.0482(4) Uani 1 1 d .
H6 H 0.7965 0.2108 0.5673 0.058 Uiso 1 1 calc R
C7 C 0.8298(2) 0.14811(11) 0.65393(8) 0.0551(4) Uani 1 1 d .
H7 H 0.8881 0.1844 0.6806 0.066 Uiso 1 1 calc R
C8 C 0.7988(2) 0.07938(11) 0.68209(8) 0.0546(4) Uani 1 1 d .
H8 H 0.8355 0.0689 0.7279 0.066 Uiso 1 1 calc R
C9 C 0.7130(2) 0.02582(10) 0.64236(9) 0.0576(5) Uani 1 1 d .
H9 H 0.6922 -0.0211 0.6612 0.069 Uiso 1 1 calc R
C10 C 0.6577(2) 0.04158(10) 0.57466(8) 0.0517(4) Uani 1 1 d .
H10 H 0.5994 0.0051 0.5483 0.062 Uiso 1 1 calc R
C11 C 0.8282(2) 0.08039(11) 0.40077(8) 0.0557(5) Uani 1 1 d .
C12 C 0.9664(2) 0.12213(15) 0.44099(12) 0.0817(7) Uani 1 1 d .
H12A H 0.9612 0.1749 0.4291 0.123 Uiso 1 1 calc R
H12B H 1.0659 0.1014 0.4297 0.123 Uiso 1 1 calc R
H12C H 0.9594 0.1165 0.4896 0.123 Uiso 1 1 calc R
C13 C 0.8223(3) -0.00141(13) 0.42276(14) 0.0913(8) Uani 1 1 d .
H13A H 0.8149 -0.0039 0.4715 0.137 Uiso 1 1 calc R
H13B H 0.9178 -0.0268 0.4123 0.137 Uiso 1 1 calc R
H13C H 0.7307 -0.0255 0.3984 0.137 Uiso 1 1 calc R
C14 C 0.8523(3) 0.08389(17) 0.32465(11) 0.1002(9) Uani 1 1 d .
H14A H 0.7673 0.0570 0.2982 0.150 Uiso 1 1 calc R
H14B H 0.9530 0.0611 0.3177 0.150 Uiso 1 1 calc R
H14C H 0.8517 0.1358 0.3099 0.150 Uiso 1 1 calc R
C15 C 0.31984(19) 0.22135(9) 0.34646(8) 0.0456(4) Uani 1 1 d .
C16 C 0.1065(3) 0.30693(13) 0.34326(10) 0.0743(6) Uani 1 1 d .
H16A H 0.1542 0.3373 0.3101 0.111 Uiso 1 1 calc R
H16B H 0.0540 0.3392 0.3734 0.111 Uiso 1 1 calc R
H16C H 0.0297 0.2731 0.3196 0.111 Uiso 1 1 calc R

loop_
_atom_site_aniso_label
_atom_site_aniso_U_11
_atom_site_aniso_U_22
_atom_site_aniso_U_33
_atom_site_aniso_U_23
_atom_site_aniso_U_13
_atom_site_aniso_U_12
N1 0.0542(8) 0.0488(8) 0.0348(7) 0.0008(6) 0.0041(6) 0.0080(6)
O1 0.0835(10) 0.0995(11) 0.0360(7) -0.0036(6) -0.0048(6) 0.0311(8)
O2 0.0586(7) 0.0792(9) 0.0414(6) 0.0047(6) 0.0055(5) 0.0199(6)
C1 0.0598(10) 0.0488(9) 0.0316(7) -0.0011(6) 0.0014(7) 0.0047(8)
C2 0.0475(8) 0.0423(8) 0.0360(8) -0.0014(6) 0.0007(6) -0.0027(7)
C3 0.0473(8) 0.0487(9) 0.0356(8) -0.0003(6) 0.0054(6) -0.0005(7)
C4 0.0499(9) 0.0413(8) 0.0345(8) -0.0001(6) 0.0031(6) -0.0026(7)
C5 0.0438(8) 0.0441(8) 0.0352(8) 0.0008(6) 0.0043(6) 0.0004(7)
C6 0.0579(10) 0.0452(9) 0.0413(8) 0.0016(7) 0.0044(7) -0.0053(7)
C7 0.0617(10) 0.0585(10) 0.0432(9) -0.0050(8) -0.0030(8) -0.0076(8)
C8 0.0614(11) 0.0665(11) 0.0348(8) 0.0070(8) -0.0005(7) 0.0017(9)
C9 0.0695(11) 0.0538(10) 0.0484(10) 0.0135(8) 0.0012(8) -0.0071(9)
C10 0.0610(10) 0.0480(9) 0.0442(9) 0.0024(7) -0.0023(7) -0.0093(8)
C11 0.0626(11) 0.0609(11) 0.0443(9) 0.0021(8) 0.0094(8) 0.0201(9)
C12 0.0571(12) 0.1032(18) 0.0869(15) -0.0052(13) 0.0166(11) 0.0101(11)
C13 0.1022(18) 0.0620(13) 0.1133(19) 0.0067(13) 0.0289(15) 0.0286(13)
C14 0.1075(19) 0.144(2) 0.0528(12) 0.0067(13) 0.0234(12) 0.0666(18)
C15 0.0491(9) 0.0506(9) 0.0366(8) -0.0007(7) 0.0021(7) -0.0012(7)
C16 0.0705(13) 0.0926(15) 0.0602(12) 0.0131(11) 0.0089(10) 0.0321(12)

loop_
_atom_type_symbol
_atom_type_description
_atom_type_scat_dispersion_real
_atom_type_scat_dispersion_imag
_atom_type_scat_source
C C 0.0033 0.0016 'International Tables Vol C Tables 4.2.6.8 and 6.1.1.4'
H H 0.0000 0.0000 'International Tables Vol C Tables 4.2.6.8 and 6.1.1.4'
N N 0.0061 0.0033 'International Tables Vol C Tables 4.2.6.8 and 6.1.1.4'
O O 0.0106 0.0060 'International Tables Vol C Tables 4.2.6.8 and 6.1.1.4'

loop_
_geom_angle_atom_site_label_1
_geom_angle_atom_site_label_2
_geom_angle_atom_site_label_3
_geom_angle
C1 N1 C4 107.70(13)
C1 N1 C11 123.96(13)
C4 N1 C11 128.32(13)
C15 O2 C16 115.14(13)
N1 C1 C2 109.88(13)
N1 C1 H1 125.1
C2 C1 H1 125.1
C1 C2 C3 106.53(13)
C1 C2 C15 122.37(14)
C3 C2 C15 130.96(14)
C4 C3 C2 108.10(13)
C4 C3 H3 126.0
C2 C3 H3 126.0
C3 C4 N1 107.79(13)
C3 C4 C5 125.36(14)
N1 C4 C5 126.83(14)
C6 C5 C10 118.00(14)
C6 C5 C4 119.87(13)
C10 C5 C4 121.76(14)
C5 C6 C7 120.91(15)
C5 C6 H6 119.5
C7 C6 H6 119.5
C8 C7 C6 120.24(16)
C8 C7 H7 119.9
C6 C7 H7 119.9
C7 C8 C9 119.65(15)
C7 C8 H8 120.2
C9 C8 H8 120.2
C8 C9 C10 120.12(16)
C8 C9 H9 119.9
C10 C9 H9 119.9
C9 C10 C5 121.07(15)
C9 C10 H10 119.5
C5 C10 H10 119.5
N1 C11 C13 109.42(16)
N1 C11 C14 109.79(14)
C13 C11 C14 109.15(18)
N1 C11 C12 109.12(14)
C13 C11 C12 111.35(18)
C14 C11 C12 107.98(19)
C11 C12 H12A 109.5
C11 C12 H12B 109.5
H12A C12 H12B 109.5
C11 C12 H12C 109.5
H12A C12 H12C 109.5
H12B C12 H12C 109.5
C11 C13 H13A 109.5
C11 C13 H13B 109.5
H13A C13 H13B 109.5
C11 C13 H13C 109.5
H13A C13 H13C 109.5
H13B C13 H13C 109.5
C11 C14 H14A 109.5
C11 C14 H14B 109.5
H14A C14 H14B 109.5
C11 C14 H14C 109.5
H14A C14 H14C 109.5
H14B C14 H14C 109.5
O1 C15 O2 121.92(15)
O1 C15 C2 124.66(15)
O2 C15 C2 113.38(13)
O2 C16 H16A 109.5
O2 C16 H16B 109.5
H16A C16 H16B 109.5
O2 C16 H16C 109.5
H16A C16 H16C 109.5
H16B C16 H16C 109.5

loop_
_geom_bond_atom_site_label_1
_geom_bond_atom_site_label_2
_geom_bond_distance
N1 C1 1.3597(19)
N1 C4 1.3952(19)
N1 C11 1.492(2)
O1 C15 1.2014(18)
O2 C15 1.330(2)
O2 C16 1.442(2)
C1 C2 1.361(2)
C1 H1 0.9300
C2 C3 1.414(2)
C2 C15 1.454(2)
C3 C4 1.362(2)
C3 H3 0.9300
C4 C5 1.492(2)
C5 C6 1.383(2)
C5 C10 1.385(2)
C6 C7 1.384(2)
C6 H6 0.9300
C7 C8 1.368(3)
C7 H7 0.9300
C8 C9 1.376(2)
C8 H8 0.9300
C9 C10 1.379(2)
C9 H9 0.9300
C10 H10 0.9300
C11 C13 1.508(3)
C11 C14 1.519(3)
C11 C12 1.520(3)
C12 H12A 0.9600
C12 H12B 0.9600
C12 H12C 0.9600
C13 H13A 0.9600
C13 H13B 0.9600
C13 H13C 0.9600
C14 H14A 0.9600
C14 H14B 0.9600
C14 H14C 0.9600
C16 H16A 0.9600
C16 H16B 0.9600
C16 H16C 0.9600

loop_
_geom_torsion_atom_site_label_1
_geom_torsion_atom_site_label_2
_geom_torsion_atom_site_label_3
_geom_torsion_atom_site_label_4
_geom_torsion
C4 N1 C1 C2 0.25(18)
C11 N1 C1 C2 -178.20(15)
N1 C1 C2 C3 0.19(18)
N1 C1 C2 C15 176.28(14)
C1 C2 C3 C4 -0.57(18)
C15 C2 C3 C4 -176.19(16)
C2 C3 C4 N1 0.72(17)
C2 C3 C4 C5 179.17(14)
C1 N1 C4 C3 -0.61(17)
C11 N1 C4 C3 177.75(15)
C1 N1 C4 C5 -179.03(15)
C11 N1 C4 C5 -0.7(3)
C3 C4 C5 C6 -80.3(2)
N1 C4 C5 C6 97.87(19)
C3 C4 C5 C10 92.5(2)
N1 C4 C5 C10 -89.3(2)
C10 C5 C6 C7 -0.2(2)
C4 C5 C6 C7 172.88(15)
C5 C6 C7 C8 0.0(3)
C6 C7 C8 C9 0.3(3)
C7 C8 C9 C10 -0.4(3)
C8 C9 C10 C5 0.3(3)
C6 C5 C10 C9 0.0(3)
C4 C5 C10 C9 -172.89(16)
C1 N1 C11 C13 -116.97(19)
C4 N1 C11 C13 64.9(2)
C1 N1 C11 C14 2.8(3)
C4 N1 C11 C14 -175.32(19)
C1 N1 C11 C12 120.97(18)
C4 N1 C11 C12 -57.2(2)
C16 O2 C15 O1 -0.1(3)
C16 O2 C15 C2 177.79(16)
C1 C2 C15 O1 12.4(3)
C3 C2 C15 O1 -172.53(17)
C1 C2 C15 O2 -165.36(15)
C3 C2 C15 O2 9.7(2)
